data_7155692
loop_
_publ_author_name
'Franco dos Santos, Gabriel'
'Moraga, Javier'
'Takahashi, Jacqueline A.'
'Viaud, Muriel'
'Hanson, James R.'
'Hern&#xFFFD;ndez- Gal&#xFFFD;n, Rosario'
'Collado, I. G.'

_publ_section_title
;
 The formation of sesquiterpenoid presilphiperfolane and cameroonane
 metabolites in the Bcbot4 null mutant of Botrytis cinerea
;
_journal_name_full 'Org. Biomol. Chem.'
_journal_paper_doi 10.1039/C7OB01088E
_journal_year 2017
_chemical_absolute_configuration syn
_chemical_compound_source 'Botrytis cinerea fungus'
_chemical_formula_moiety 'C15 H26 O3'
_chemical_formula_sum 'C15 H26 O3'
_chemical_formula_weight 254.36
_chemical_melting_point 162
_chemical_name_systematic 'presilphiperfolan-8,10,14-triol '
_space_group_IT_number 19
_symmetry_cell_setting orthorhombic
_symmetry_space_group_name_Hall 'P 2ac 2ab'
_symmetry_space_group_name_H-M 'P 21 21 21'
_atom_sites_solution_hydrogens mixed
_atom_sites_solution_primary direct
_atom_sites_solution_secondary difmap
_audit_block_doi 10.5517/ccdc.csd.cc1ny6b4
_audit_creation_method SHELXL-97
_audit_update_record
;
2017-05-02 deposited with the CCDC.
2017-05-31 downloaded from the CCDC.
;
_cell_angle_alpha 90.00
_cell_angle_beta 90.00
_cell_angle_gamma 90.00
_cell_formula_units_Z 4
_cell_length_a 9.9836(8)
_cell_length_b 11.1199(9)
_cell_length_c 12.6582(11)
_cell_measurement_reflns_used 3136
_cell_measurement_temperature 298(1)
_cell_measurement_theta_max 22.01
_cell_measurement_theta_min 2.44
_cell_volume 1405.3(2)
_computing_cell_refinement 'Bruker SMART V5.625'
_computing_data_collection 'Bruker SMART V5.625'
_computing_data_reduction 'Bruker SAINT V6.28A'
_computing_molecular_graphics 'SHELXTL  Rel. 6.12/V (Siemens, 1996)'
_computing_publication_material 'SHELX-97 (Sheldrick, 1997)'
_computing_structure_refinement 'SHELXL-97 (Sheldrick, 1997)'
_computing_structure_solution 'SHELXS-97 (Sheldrick, 1997)'
_diffrn_ambient_temperature 298(1)
_diffrn_measured_fraction_theta_full 0.998
_diffrn_measured_fraction_theta_max 0.998
_diffrn_measurement_device_type 'CCD area detector'
_diffrn_measurement_method 'phi and omega scans'
_diffrn_radiation_monochromator graphite
_diffrn_radiation_source 'fine-focus sealed tube'
_diffrn_radiation_type MoK\a
_diffrn_radiation_wavelength 0.71073
_diffrn_reflns_av_R_equivalents 0.0434
_diffrn_reflns_av_sigmaI/netI 0.0340
_diffrn_reflns_limit_h_max 12
_diffrn_reflns_limit_h_min -12
_diffrn_reflns_limit_k_max 14
_diffrn_reflns_limit_k_min -14
_diffrn_reflns_limit_l_max 16
_diffrn_reflns_limit_l_min -16
_diffrn_reflns_number 14752
_diffrn_reflns_theta_full 27.56
_diffrn_reflns_theta_max 27.56
_diffrn_reflns_theta_min 2.44
_exptl_absorpt_coefficient_mu 0.081
_exptl_absorpt_correction_T_max 0.9919
_exptl_absorpt_correction_T_min 0.8391
_exptl_absorpt_correction_type multi-scan
_exptl_absorpt_process_details 'Bruker/Siemens SADABS V2.03'
_exptl_crystal_colour colorless
_exptl_crystal_density_diffrn 1.202
_exptl_crystal_density_method 'not measured'
_exptl_crystal_description block
_exptl_crystal_F_000 560
_exptl_crystal_recrystallization_method 'Re-crystallisation from solvent: hexane-ethylacetate'
_exptl_crystal_size_max 0.50
_exptl_crystal_size_mid 0.28
_exptl_crystal_size_min 0.10
_refine_diff_density_max 0.194
_refine_diff_density_min -0.279
_refine_diff_density_rms 0.068
_refine_ls_extinction_method none
_refine_ls_goodness_of_fit_ref 1.050
_refine_ls_hydrogen_treatment mixed
_refine_ls_matrix_type full
_refine_ls_number_parameters 173
_refine_ls_number_reflns 3237
_refine_ls_number_restraints 0
_refine_ls_restrained_S_all 1.050
_refine_ls_R_factor_all 0.0578
_refine_ls_R_factor_gt 0.0465
_refine_ls_shift/su_max 0.010
_refine_ls_shift/su_mean 0.001
_refine_ls_structure_factor_coef Fsqd
_refine_ls_weighting_details 'calc w=1/[\s^2^(Fo^2^)+(0.0668P)^2^+0.0013P] where P=(Fo^2^+2Fc^2^)/3'
_refine_ls_weighting_scheme calc
_refine_ls_wR_factor_gt 0.1074
_refine_ls_wR_factor_ref 0.1150
_reflns_number_gt 2699
_reflns_number_total 3237
_reflns_threshold_expression I>2\s(I)
_cod_data_source_file c7ob01088e2.cif
_cod_data_source_block x
_cod_original_sg_symbol_H-M 'P 212121'
_cod_database_code 7155692

loop_
_symmetry_equiv_pos_as_xyz
'x, y, z'
'-x+1/2, -y, z+1/2'
'-x, y+1/2, -z+1/2'
'x+1/2, -y+1/2, -z'

loop_
_atom_site_label
_atom_site_type_symbol
_atom_site_fract_x
_atom_site_fract_y
_atom_site_fract_z
_atom_site_U_iso_or_equiv
_atom_site_adp_type
_atom_site_occupancy
_atom_site_symmetry_multiplicity
_atom_site_calc_flag
_atom_site_refinement_flags
O1 O 0.88098(13) 0.60964(9) 0.86593(10) 0.0420(3) Uani 1 1 d .
H1 H 0.8003 0.6233 0.8658 0.063 Uiso 1 1 calc R
C1 C 0.90490(16) 0.48779(13) 0.82833(13) 0.0332(4) Uani 1 1 d .
C2 C 1.05280(17) 0.48734(16) 0.80047(14) 0.0391(4) Uani 1 1 d .
H2A H 1.0767 0.5677 0.7748 0.047 Uiso 1 1 calc R
C3 C 1.08970(17) 0.39548(15) 0.71401(14) 0.0387(4) Uani 1 1 d .
H3A H 1.0925 0.3153 0.7461 0.046 Uiso 1 1 calc R
C4 C 0.98125(18) 0.39570(15) 0.62793(13) 0.0372(4) Uani 1 1 d .
H4 H 0.9755 0.4776 0.5996 0.045 Uiso 1 1 calc R
O2 O 1.01643(14) 0.31686(12) 0.54179(10) 0.0472(3) Uani 1 1 d .
H2 H 1.037(2) 0.251(2) 0.5639(18) 0.071 Uiso 1 1 d .
C5 C 0.84292(17) 0.36217(15) 0.67034(13) 0.0357(4) Uani 1 1 d .
H5A H 0.8471 0.2835 0.7033 0.043 Uiso 1 1 calc R
H5B H 0.7798 0.3579 0.6122 0.043 Uiso 1 1 calc R
C6 C 0.79363(16) 0.45534(14) 0.75171(12) 0.0327(3) Uani 1 1 d .
H6 H 0.7682 0.5284 0.7134 0.039 Uiso 1 1 calc R
C7 C 0.67383(17) 0.42090(16) 0.82878(14) 0.0389(4) Uani 1 1 d .
C8 C 0.73820(18) 0.41295(16) 0.94267(13) 0.0425(4) Uani 1 1 d .
H8A H 0.7178 0.4846 0.9834 0.051 Uiso 1 1 calc R
H8B H 0.7046 0.3433 0.9804 0.051 Uiso 1 1 calc R
C9 C 0.88939(19) 0.40208(15) 0.92415(13) 0.0393(4) Uani 1 1 d .
C10 C 1.0034(2) 0.45209(19) 0.99380(14) 0.0507(5) Uani 1 1 d .
H10A H 1.0286 0.3953 1.0485 0.061 Uiso 1 1 calc R
H10B H 0.9783 0.5278 1.0263 0.061 Uiso 1 1 calc R
C11 C 1.1189(2) 0.4696(2) 0.91181(16) 0.0550(5) Uani 1 1 d .
H11A H 1.1769 0.3996 0.9112 0.066 Uiso 1 1 calc R
H11B H 1.1722 0.5395 0.9302 0.066 Uiso 1 1 calc R
C12 C 1.22895(19) 0.4241(2) 0.66928(18) 0.0580(5) Uani 1 1 d .
H12A H 1.2270 0.5011 0.6350 0.087 Uiso 1 1 calc R
H12B H 1.2539 0.3634 0.6191 0.087 Uiso 1 1 calc R
H12C H 1.2931 0.4257 0.7258 0.087 Uiso 1 1 calc R
C13 C 0.6017(2) 0.30515(18) 0.79524(17) 0.0558(5) Uani 1 1 d .
H13A H 0.5250 0.2927 0.8396 0.084 Uiso 1 1 calc R
H13B H 0.6617 0.2381 0.8021 0.084 Uiso 1 1 calc R
H13C H 0.5734 0.3122 0.7230 0.084 Uiso 1 1 calc R
C14 C 0.56498(19) 0.51865(19) 0.82656(17) 0.0493(5) Uani 1 1 d .
H14A H 0.5278 0.5232 0.7559 0.059 Uiso 1 1 calc R
H14B H 0.4933 0.4957 0.8742 0.059 Uiso 1 1 calc R
O3 O 0.61358(14) 0.63504(13) 0.85621(11) 0.0517(4) Uani 1 1 d .
H3 H 0.579(3) 0.652(2) 0.914(2) 0.077 Uiso 1 1 d .
C15 C 0.9211(2) 0.26717(16) 0.90712(16) 0.0481(5) Uani 1 1 d .
H15A H 0.8650 0.2358 0.8520 0.072 Uiso 1 1 calc R
H15B H 0.9047 0.2238 0.9714 0.072 Uiso 1 1 calc R
H15C H 1.0134 0.2582 0.8874 0.072 Uiso 1 1 calc R

loop_
_atom_site_aniso_label
_atom_site_aniso_U_11
_atom_site_aniso_U_22
_atom_site_aniso_U_33
_atom_site_aniso_U_23
_atom_site_aniso_U_13
_atom_site_aniso_U_12
O1 0.0451(7) 0.0295(6) 0.0515(7) -0.0083(5) -0.0024(6) -0.0015(5)
C1 0.0397(9) 0.0258(7) 0.0343(8) -0.0014(6) -0.0015(7) -0.0008(6)
C2 0.0391(10) 0.0353(8) 0.0428(9) 0.0015(7) -0.0038(7) -0.0041(7)
C3 0.0367(9) 0.0368(8) 0.0427(9) 0.0038(7) -0.0019(7) 0.0026(7)
C4 0.0443(9) 0.0319(8) 0.0354(8) 0.0026(7) -0.0007(7) 0.0064(7)
O2 0.0599(8) 0.0466(7) 0.0349(6) -0.0001(6) 0.0008(6) 0.0161(6)
C5 0.0415(9) 0.0337(8) 0.0320(8) -0.0005(7) -0.0043(7) -0.0009(7)
C6 0.0361(8) 0.0301(7) 0.0319(8) 0.0037(6) -0.0015(6) -0.0005(6)
C7 0.0387(9) 0.0401(9) 0.0378(8) -0.0009(7) 0.0020(7) -0.0057(7)
C8 0.0526(11) 0.0410(9) 0.0339(8) 0.0034(7) 0.0048(8) -0.0040(8)
C9 0.0502(10) 0.0369(8) 0.0310(8) 0.0024(7) -0.0051(8) -0.0024(8)
C10 0.0616(12) 0.0524(11) 0.0380(9) -0.0007(8) -0.0156(9) -0.0013(9)
C11 0.0486(11) 0.0633(13) 0.0530(11) -0.0044(10) -0.0165(9) -0.0031(10)
C12 0.0436(11) 0.0631(12) 0.0674(13) -0.0012(11) 0.0050(10) 0.0044(9)
C13 0.0525(12) 0.0539(11) 0.0611(13) -0.0033(9) 0.0062(10) -0.0194(10)
C14 0.0405(9) 0.0600(12) 0.0475(10) -0.0040(9) 0.0038(8) 0.0019(9)
O3 0.0515(8) 0.0480(7) 0.0555(8) -0.0004(6) 0.0090(7) 0.0083(6)
C15 0.0641(12) 0.0374(9) 0.0428(10) 0.0117(8) -0.0044(9) 0.0031(8)

loop_
_atom_type_symbol
_atom_type_description
_atom_type_scat_dispersion_real
_atom_type_scat_dispersion_imag
_atom_type_scat_source
C C 0.0033 0.0016 'International Tables Vol C Tables 4.2.6.8 and 6.1.1.4'
H H 0.0000 0.0000 'International Tables Vol C Tables 4.2.6.8 and 6.1.1.4'
O O 0.0106 0.0060 'International Tables Vol C Tables 4.2.6.8 and 6.1.1.4'

loop_
_geom_angle_atom_site_label_1
_geom_angle_atom_site_label_2
_geom_angle_atom_site_label_3
_geom_angle
C1 O1 H1 109.5
O1 C1 C6 108.06(13)
O1 C1 C2 103.80(13)
C6 C1 C2 124.23(14)
O1 C1 C9 107.46(12)
C6 C1 C9 106.29(13)
C2 C1 C9 106.07(14)
C1 C2 C3 113.55(14)
C1 C2 C11 101.59(14)
C3 C2 C11 117.00(15)
C1 C2 H2A 108.1
C3 C2 H2A 108.1
C11 C2 H2A 108.1
C12 C3 C4 112.12(15)
C12 C3 C2 109.92(16)
C4 C3 C2 109.52(13)
C12 C3 H3A 108.4
C4 C3 H3A 108.4
C2 C3 H3A 108.4
O2 C4 C5 109.72(14)
O2 C4 C3 111.32(14)
C5 C4 C3 112.80(13)
O2 C4 H4 107.6
C5 C4 H4 107.6
C3 C4 H4 107.6
C4 O2 H2 110.5(17)
C4 C5 C6 111.05(13)
C4 C5 H5A 109.4
C6 C5 H5A 109.4
C4 C5 H5B 109.4
C6 C5 H5B 109.4
H5A C5 H5B 108.0
C1 C6 C5 110.67(13)
C1 C6 C7 102.46(12)
C5 C6 C7 119.22(14)
C1 C6 H6 108.0
C5 C6 H6 108.0
C7 C6 H6 108.0
C13 C7 C14 104.86(15)
C13 C7 C8 113.33(15)
C14 C7 C8 110.09(15)
C13 C7 C6 112.64(14)
C14 C7 C6 110.50(14)
C8 C7 C6 105.49(13)
C9 C8 C7 105.39(13)
C9 C8 H8A 110.7
C7 C8 H8A 110.7
C9 C8 H8B 110.7
C7 C8 H8B 110.7
H8A C8 H8B 108.8
C8 C9 C10 127.64(15)
C8 C9 C15 107.43(15)
C10 C9 C15 106.11(15)
C8 C9 C1 99.76(13)
C10 C9 C1 98.72(14)
C15 C9 C1 117.79(14)
C9 C10 C11 102.09(13)
C9 C10 H10A 111.4
C11 C10 H10A 111.4
C9 C10 H10B 111.4
C11 C10 H10B 111.4
H10A C10 H10B 109.2
C10 C11 C2 107.58(16)
C10 C11 H11A 110.2
C2 C11 H11A 110.2
C10 C11 H11B 110.2
C2 C11 H11B 110.2
H11A C11 H11B 108.5
C3 C12 H12A 109.5
C3 C12 H12B 109.5
H12A C12 H12B 109.5
C3 C12 H12C 109.5
H12A C12 H12C 109.5
H12B C12 H12C 109.5
C7 C13 H13A 109.5
C7 C13 H13B 109.5
H13A C13 H13B 109.5
C7 C13 H13C 109.5
H13A C13 H13C 109.5
H13B C13 H13C 109.5
O3 C14 C7 113.24(16)
O3 C14 H14A 108.9
C7 C14 H14A 108.9
O3 C14 H14B 108.9
C7 C14 H14B 108.9
H14A C14 H14B 107.7
C14 O3 H3 107.1(18)
C9 C15 H15A 109.5
C9 C15 H15B 109.5
H15A C15 H15B 109.5
C9 C15 H15C 109.5
H15A C15 H15C 109.5
H15B C15 H15C 109.5

loop_
_geom_bond_atom_site_label_1
_geom_bond_atom_site_label_2
_geom_bond_distance
O1 C1 1.4558(18)
O1 H1 0.8200
C1 C6 1.518(2)
C1 C2 1.518(2)
C1 C9 1.550(2)
C2 C3 1.542(2)
C2 C11 1.569(3)
C2 H2A 0.9800
C3 C12 1.535(3)
C3 C4 1.536(2)
C3 H3A 0.9800
C4 O2 1.443(2)
C4 C5 1.528(2)
C4 H4 0.9800
O2 H2 0.81(2)
C5 C6 1.542(2)
C5 H5A 0.9700
C5 H5B 0.9700
C6 C7 1.590(2)
C6 H6 0.9800
C7 C13 1.535(2)
C7 C14 1.537(3)
C7 C8 1.581(2)
C8 C9 1.532(3)
C8 H8A 0.9700
C8 H8B 0.9700
C9 C10 1.544(3)
C9 C15 1.548(3)
C10 C11 1.563(3)
C10 H10A 0.9700
C10 H10B 0.9700
C11 H11A 0.9700
C11 H11B 0.9700
C12 H12A 0.9600
C12 H12B 0.9600
C12 H12C 0.9600
C13 H13A 0.9600
C13 H13B 0.9600
C13 H13C 0.9600
C14 O3 1.432(2)
C14 H14A 0.9700
C14 H14B 0.9700
O3 H3 0.83(3)
C15 H15A 0.9600
C15 H15B 0.9600
C15 H15C 0.9600
